data_4063496
loop_
_publ_author_name
'Chen, Jingjin'
'Liu, Yuanhong'

_publ_section_title
;
 Highly Stereoselective Synthesis of Trisubstituted cis-[3]Cumulenols from
 Alkynylated Oxatitanacycles in the Presence of Lewis acids
;
_journal_issue 2
_journal_name_full Organometallics
_journal_page_first 505
_journal_page_last 508
_journal_paper_doi 10.1021/om900941y
_journal_volume 29
_journal_year 2010
_chemical_formula_sum 'C29 H42 O Si2'
_chemical_formula_weight 462.81
_chemical_name_systematic
; 
 ? 
;
_space_group_IT_number 2
_symmetry_cell_setting triclinic
_symmetry_space_group_name_Hall '-P 1'
_symmetry_space_group_name_H-M 'P -1'
_atom_sites_solution_hydrogens geom
_atom_sites_solution_primary direct
_atom_sites_solution_secondary difmap
_audit_creation_method SHELXL-97
_cell_angle_alpha 93.710(4)
_cell_angle_beta 107.894(4)
_cell_angle_gamma 116.474(4)
_cell_formula_units_Z 2
_cell_length_a 11.753(3)
_cell_length_b 11.987(3)
_cell_length_c 12.419(3)
_cell_measurement_reflns_used 2392
_cell_measurement_temperature 293(2)
_cell_measurement_theta_max 47.475
_cell_measurement_theta_min 4.614
_cell_volume 1448.0(6)
_computing_cell_refinement 'Bruker SMART'
_computing_data_collection 'Bruker SMART'
_computing_data_reduction 'Bruker SHELXTL'
_computing_molecular_graphics 'Bruker SHELXTL'
_computing_publication_material 'Bruker SHELXTL'
_computing_structure_refinement 'SHELXL-97 (Sheldrick, 1997)'
_computing_structure_solution 'SHELXS-97 (Sheldrick, 1990)'
_diffrn_ambient_temperature 293(2)
_diffrn_measured_fraction_theta_full 0.973
_diffrn_measured_fraction_theta_max 0.973
_diffrn_measurement_device_type 'CCD area detector'
_diffrn_measurement_method 'phi and omega scans'
_diffrn_radiation_monochromator graphite
_diffrn_radiation_source 'fine-focus sealed tube'
_diffrn_radiation_type MoK\a
_diffrn_radiation_wavelength 0.71073
_diffrn_reflns_av_R_equivalents 0.0188
_diffrn_reflns_av_sigmaI/netI 0.0448
_diffrn_reflns_limit_h_max 14
_diffrn_reflns_limit_h_min -14
_diffrn_reflns_limit_k_max 15
_diffrn_reflns_limit_k_min -12
_diffrn_reflns_limit_l_max 13
_diffrn_reflns_limit_l_min -15
_diffrn_reflns_number 8604
_diffrn_reflns_theta_full 27.00
_diffrn_reflns_theta_max 27.00
_diffrn_reflns_theta_min 1.77
_exptl_absorpt_coefficient_mu 0.140
_exptl_absorpt_correction_T_max 1.00000
_exptl_absorpt_correction_T_min 0.80717
_exptl_absorpt_correction_type empirical
_exptl_absorpt_process_details sadabs
_exptl_crystal_colour colorless
_exptl_crystal_density_diffrn 1.061
_exptl_crystal_density_method 'not measured'
_exptl_crystal_description prismatic
_exptl_crystal_F_000 504
_exptl_crystal_size_max 0.465
_exptl_crystal_size_mid 0.398
_exptl_crystal_size_min 0.334
_refine_diff_density_max 0.832
_refine_diff_density_min -0.279
_refine_diff_density_rms 0.051
_refine_ls_extinction_method none
_refine_ls_goodness_of_fit_ref 0.991
_refine_ls_hydrogen_treatment mixed
_refine_ls_matrix_type full
_refine_ls_number_parameters 313
_refine_ls_number_reflns 6136
_refine_ls_number_restraints 0
_refine_ls_restrained_S_all 0.991
_refine_ls_R_factor_all 0.1021
_refine_ls_R_factor_gt 0.0705
_refine_ls_shift/su_max 0.070
_refine_ls_shift/su_mean 0.010
_refine_ls_structure_factor_coef Fsqd
_refine_ls_weighting_details 'calc w=1/[\s^2^(Fo^2^)+(0.1324P)^2^+0.0000P] where P=(Fo^2^+2Fc^2^)/3'
_refine_ls_weighting_scheme calc
_refine_ls_wR_factor_gt 0.1994
_refine_ls_wR_factor_ref 0.2216
_reflns_number_gt 3798
_reflns_number_total 6136
_reflns_threshold_expression >2sigma(I)
_cod_data_source_file om900941y_si_003.cif
_cod_data_source_block cd28396
_cod_depositor_comments
;
The following automatic conversions were performed:

'_symmetry_cell_setting' value 'Triclinic' changed to 'triclinic'
according to the built-in table from CIF Core dictionary named
'cif_core.dic' version 2.4.1 from 2010-06-29.

Automatic conversion script
Id: cif_fix_values 1673 2011-04-08 12:14:43Z adriana 
;
_cod_original_sg_symbol_H-M P-1
_cod_database_code 4063496

loop_
_symmetry_equiv_pos_as_xyz
'x, y, z'
'-x, -y, -z'

loop_
_atom_site_label
_atom_site_type_symbol
_atom_site_fract_x
_atom_site_fract_y
_atom_site_fract_z
_atom_site_U_iso_or_equiv
_atom_site_adp_type
_atom_site_occupancy
_atom_site_symmetry_multiplicity
_atom_site_calc_flag
_atom_site_refinement_flags
_atom_site_disorder_assembly
_atom_site_disorder_group
Si1 Si 0.86663(8) 0.32338(7) 0.15154(7) 0.0604(3) Uani 1 1 d . . .
Si2 Si 1.23197(12) 0.22079(11) 0.48857(9) 0.0529(3) Uani 0.70 1 d P A 1
Si2' Si 1.2899(4) 0.2315(3) 0.4522(3) 0.0878(10) Uani 0.30 1 d P A 2
O1 O 0.62273(18) 0.06639(18) -0.02524(17) 0.0658(5) Uani 1 1 d . . .
H1 H 0.5673 -0.0023 -0.0187 0.099 Uiso 1 1 calc R . .
C1 C 0.8514(3) 0.1604(2) 0.1110(2) 0.0504(6) Uani 1 1 d . . .
C2 C 0.9381(3) 0.1347(2) 0.1861(2) 0.0520(6) Uani 1 1 d . . .
C3 C 1.0247(3) 0.1184(2) 0.2623(2) 0.0557(6) Uani 1 1 d . A .
C4 C 1.1151(3) 0.1023(3) 0.3424(3) 0.0682(8) Uani 1 1 d . . .
C5 C 0.7503(2) 0.0671(2) -0.0072(2) 0.0505(6) Uani 1 1 d . . .
C6 C 0.7237(3) -0.0709(2) -0.0126(2) 0.0554(6) Uani 1 1 d . . .
C7 C 0.6655(3) -0.1389(3) 0.0596(3) 0.0742(8) Uani 1 1 d . . .
H7 H 0.6505 -0.0981 0.1157 0.089 Uiso 1 1 calc R . .
C8 C 0.6296(4) -0.2659(3) 0.0495(3) 0.0890(10) Uani 1 1 d . . .
H8 H 0.5906 -0.3101 0.0989 0.107 Uiso 1 1 calc R . .
C9 C 0.6504(4) -0.3282(3) -0.0321(3) 0.0923(11) Uani 1 1 d . . .
H9 H 0.6252 -0.4145 -0.0389 0.111 Uiso 1 1 calc R . .
C10 C 0.7081(4) -0.2632(3) -0.1027(3) 0.0889(10) Uani 1 1 d . . .
H10 H 0.7229 -0.3051 -0.1582 0.107 Uiso 1 1 calc R . .
C11 C 0.7455(3) -0.1348(3) -0.0937(3) 0.0716(8) Uani 1 1 d . . .
H11 H 0.7857 -0.0914 -0.1428 0.086 Uiso 1 1 calc R . .
C12 C 0.8011(3) 0.1209(2) -0.1013(2) 0.0539(6) Uani 1 1 d . . .
C13 C 0.9376(3) 0.1709(3) -0.0858(3) 0.0693(8) Uani 1 1 d . . .
H13 H 0.9992 0.1733 -0.0163 0.083 Uiso 1 1 calc R . .
C14 C 0.9848(4) 0.2178(3) -0.1723(3) 0.0841(10) Uani 1 1 d . . .
H14 H 1.0768 0.2497 -0.1607 0.101 Uiso 1 1 calc R . .
C15 C 0.8970(5) 0.2170(3) -0.2727(3) 0.0854(10) Uani 1 1 d . . .
H15 H 0.9283 0.2495 -0.3301 0.102 Uiso 1 1 calc R . .
C16 C 0.7618(5) 0.1680(4) -0.2895(3) 0.0893(11) Uani 1 1 d . . .
H16 H 0.7013 0.1670 -0.3590 0.107 Uiso 1 1 calc R . .
C17 C 0.7128(3) 0.1197(3) -0.2050(2) 0.0715(8) Uani 1 1 d . . .
H17 H 0.6202 0.0863 -0.2183 0.086 Uiso 1 1 calc R . .
C18 C 1.0526(3) 0.4436(3) 0.2035(4) 0.0948(11) Uani 1 1 d . . .
H18A H 1.0858 0.4398 0.1425 0.142 Uiso 1 1 calc R . .
H18B H 1.1026 0.4250 0.2701 0.142 Uiso 1 1 calc R . .
H18C H 1.0651 0.5279 0.2246 0.142 Uiso 1 1 calc R . .
C19 C 0.7734(4) 0.3656(3) 0.0255(3) 0.0876(10) Uani 1 1 d . . .
H19A H 0.7956 0.4533 0.0471 0.131 Uiso 1 1 calc R . .
H19B H 0.6764 0.3107 0.0027 0.131 Uiso 1 1 calc R . .
H19C H 0.8000 0.3546 -0.0384 0.131 Uiso 1 1 calc R . .
C20 C 0.7975(3) 0.3236(3) 0.2712(2) 0.0689(8) Uani 1 1 d . . .
C21 C 0.6518(3) 0.2139(3) 0.2338(3) 0.0861(10) Uani 1 1 d . . .
H21A H 0.6166 0.2185 0.2932 0.129 Uiso 1 1 calc R . .
H21B H 0.6513 0.1337 0.2220 0.129 Uiso 1 1 calc R . .
H21C H 0.5953 0.2200 0.1624 0.129 Uiso 1 1 calc R . .
C22 C 0.7974(5) 0.4504(4) 0.2977(4) 0.1137(14) Uani 1 1 d . . .
H22A H 0.7372 0.4578 0.2297 0.170 Uiso 1 1 calc R . .
H22B H 0.8887 0.5208 0.3195 0.170 Uiso 1 1 calc R . .
H22C H 0.7664 0.4519 0.3605 0.170 Uiso 1 1 calc R . .
C23 C 0.8832(4) 0.3078(4) 0.3830(3) 0.1009(12) Uani 1 1 d . . .
H23A H 0.8458 0.3091 0.4415 0.151 Uiso 1 1 calc R . .
H23B H 0.9760 0.3768 0.4099 0.151 Uiso 1 1 calc R . .
H23C H 0.8818 0.2275 0.3681 0.151 Uiso 1 1 calc R . .
C24 C 1.2960(4) 0.3862(3) 0.4604(3) 0.0899(10) Uani 1 1 d . . .
C25 C 1.1476(4) 0.2023(4) 0.5930(3) 0.1152(14) Uani 1 1 d . . .
H25A H 1.2064 0.2719 0.6609 0.143 Uiso 1 1 calc R A 1
H25B H 1.1293 0.1225 0.6148 0.143 Uiso 1 1 calc R A 1
H25C H 1.0629 0.2029 0.5580 0.143 Uiso 1 1 calc R A 1
C26 C 1.4498(4) 0.2051(5) 0.4525(3) 0.1207(15) Uani 1 1 d . . .
C28 C 1.3253(5) 0.0582(4) 0.5767(4) 0.1253(17) Uani 1 1 d . . .
H28A H 1.2509 -0.0048 0.5088 0.148 Uiso 1 1 calc R C 1
H28B H 1.2933 0.0600 0.6389 0.148 Uiso 1 1 calc R C 1
H28C H 1.3974 0.0367 0.5999 0.148 Uiso 1 1 calc R C 1
C27 C 1.3804(4) 0.1908(4) 0.5486(3) 0.0968(11) Uani 1 1 d . A 1
C29 C 1.4842(5) 0.2928(4) 0.6631(3) 0.1257(16) Uani 1 1 d . A 1
H29A H 1.4401 0.2874 0.7177 0.149 Uiso 1 1 calc R A 1
H29B H 1.5168 0.3767 0.6476 0.149 Uiso 1 1 calc R A 1
H29C H 1.5601 0.2778 0.6953 0.149 Uiso 1 1 calc R A 1
H4 H 1.109(3) 0.021(3) 0.329(3) 0.080(9) Uiso 1 1 d . . .

loop_
_atom_site_aniso_label
_atom_site_aniso_U_11
_atom_site_aniso_U_22
_atom_site_aniso_U_33
_atom_site_aniso_U_23
_atom_site_aniso_U_13
_atom_site_aniso_U_12
Si1 0.0617(5) 0.0464(4) 0.0680(5) 0.0046(3) 0.0251(4) 0.0232(4)
Si2 0.0482(6) 0.0589(6) 0.0501(6) 0.0038(4) 0.0228(5) 0.0233(5)
Si2' 0.086(3) 0.069(2) 0.087(2) 0.0000(17) 0.015(2) 0.0341(19)
O1 0.0511(11) 0.0666(12) 0.0785(12) 0.0067(10) 0.0271(10) 0.0276(9)
C1 0.0502(14) 0.0455(13) 0.0523(13) 0.0057(10) 0.0247(11) 0.0181(11)
C2 0.0526(15) 0.0424(13) 0.0529(14) 0.0008(10) 0.0211(12) 0.0172(11)
C3 0.0583(16) 0.0428(13) 0.0546(14) 0.0002(11) 0.0197(13) 0.0180(12)
C4 0.0722(19) 0.0524(16) 0.0682(17) 0.0048(13) 0.0144(15) 0.0300(15)
C5 0.0440(13) 0.0517(14) 0.0510(13) 0.0034(11) 0.0168(11) 0.0214(11)
C6 0.0468(14) 0.0517(14) 0.0545(14) 0.0013(11) 0.0122(11) 0.0195(11)
C7 0.080(2) 0.0613(18) 0.0697(18) 0.0115(14) 0.0319(16) 0.0234(16)
C8 0.093(3) 0.065(2) 0.093(2) 0.0267(18) 0.035(2) 0.0247(18)
C9 0.094(3) 0.0524(18) 0.109(3) 0.0092(19) 0.022(2) 0.0299(18)
C10 0.104(3) 0.065(2) 0.100(2) 0.0030(18) 0.039(2) 0.046(2)
C11 0.076(2) 0.0634(18) 0.0775(18) 0.0067(14) 0.0338(16) 0.0337(16)
C12 0.0580(16) 0.0500(14) 0.0516(13) 0.0039(11) 0.0203(12) 0.0260(12)
C13 0.0597(18) 0.0750(19) 0.0618(16) 0.0075(14) 0.0259(14) 0.0230(15)
C14 0.082(2) 0.075(2) 0.087(2) 0.0083(17) 0.050(2) 0.0211(17)
C15 0.122(3) 0.0624(19) 0.085(2) 0.0214(17) 0.065(2) 0.039(2)
C16 0.134(4) 0.101(3) 0.0618(18) 0.0285(18) 0.041(2) 0.077(3)
C17 0.079(2) 0.080(2) 0.0615(17) 0.0153(15) 0.0239(16) 0.0457(17)
C18 0.076(2) 0.0537(18) 0.138(3) 0.0137(19) 0.041(2) 0.0187(16)
C19 0.114(3) 0.072(2) 0.094(2) 0.0250(18) 0.042(2) 0.057(2)
C20 0.0714(19) 0.0592(16) 0.0674(17) -0.0075(13) 0.0227(15) 0.0301(15)
C21 0.077(2) 0.089(2) 0.083(2) 0.0013(18) 0.0420(18) 0.0280(18)
C22 0.142(4) 0.082(2) 0.128(3) -0.006(2) 0.063(3) 0.059(3)
C23 0.108(3) 0.127(3) 0.0605(18) 0.0003(19) 0.0250(19) 0.059(3)
C24 0.087(2) 0.0634(19) 0.097(2) 0.0047(17) 0.019(2) 0.0314(18)
C25 0.107(3) 0.123(3) 0.102(3) -0.001(2) 0.065(3) 0.033(3)
C26 0.078(3) 0.177(4) 0.107(3) -0.016(3) 0.037(2) 0.067(3)
C28 0.162(4) 0.091(3) 0.095(3) 0.030(2) 0.007(3) 0.066(3)
C27 0.101(3) 0.094(3) 0.078(2) 0.0107(19) 0.015(2) 0.047(2)
C29 0.115(3) 0.122(3) 0.083(2) -0.012(2) -0.018(2) 0.053(3)

loop_
_atom_type_symbol
_atom_type_description
_atom_type_scat_dispersion_real
_atom_type_scat_dispersion_imag
_atom_type_scat_source
C C 0.0033 0.0016 'International Tables Vol C Tables 4.2.6.8 and 6.1.1.4'
H H 0.0000 0.0000 'International Tables Vol C Tables 4.2.6.8 and 6.1.1.4'
O O 0.0106 0.0060 'International Tables Vol C Tables 4.2.6.8 and 6.1.1.4'
Si Si 0.0817 0.0704 'International Tables Vol C Tables 4.2.6.8 and 6.1.1.4'

loop_
_geom_angle_atom_site_label_1
_geom_angle_atom_site_label_2
_geom_angle_atom_site_label_3
_geom_angle
_geom_angle_site_symmetry_1
_geom_angle_site_symmetry_3
_geom_angle_publ_flag
C19 Si1 C18 108.03(17) . . ?
C19 Si1 C1 112.60(13) . . ?
C18 Si1 C1 106.59(14) . . ?
C19 Si1 C20 109.68(15) . . ?
C18 Si1 C20 110.99(16) . . ?
C1 Si1 C20 108.92(11) . . ?
C25 Si2 C27 108.6(2) . . ?
C25 Si2 C24 111.58(19) . . ?
C27 Si2 C24 109.36(18) . . ?
C25 Si2 C4 112.99(18) . . ?
C27 Si2 C4 107.02(16) . . ?
C24 Si2 C4 107.12(15) . . ?
C5 O1 H1 109.5 . . ?
C2 C1 C5 121.4(2) . . ?
C2 C1 Si1 116.86(18) . . ?
C5 C1 Si1 121.59(18) . . ?
C3 C2 C1 175.7(2) . . ?
C2 C3 C4 179.5(3) . . ?
C3 C4 Si2 123.1(2) . . ?
C3 C4 Si2' 127.7(3) . . ?
Si2 C4 Si2' 27.23(13) . . ?
C3 C4 H4 115.8(19) . . ?
Si2 C4 H4 120.2(19) . . ?
Si2' C4 H4 113.1(19) . . ?
O1 C5 C12 108.4(2) . . ?
O1 C5 C1 105.57(18) . . ?
C12 C5 C1 108.58(19) . . ?
O1 C5 C6 108.02(19) . . ?
C12 C5 C6 111.82(19) . . ?
C1 C5 C6 114.1(2) . . ?
C11 C6 C7 117.6(3) . . ?
C11 C6 C5 122.4(2) . . ?
C7 C6 C5 119.7(2) . . ?
C8 C7 C6 120.9(3) . . ?
C8 C7 H7 119.6 . . ?
C6 C7 H7 119.6 . . ?
C9 C8 C7 120.8(3) . . ?
C9 C8 H8 119.6 . . ?
C7 C8 H8 119.6 . . ?
C10 C9 C8 119.3(3) . . ?
C10 C9 H9 120.4 . . ?
C8 C9 H9 120.4 . . ?
C9 C10 C11 120.9(3) . . ?
C9 C10 H10 119.6 . . ?
C11 C10 H10 119.6 . . ?
C6 C11 C10 120.6(3) . . ?
C6 C11 H11 119.7 . . ?
C10 C11 H11 119.7 . . ?
C17 C12 C13 117.8(3) . . ?
C17 C12 C5 121.4(2) . . ?
C13 C12 C5 120.8(2) . . ?
C12 C13 C14 121.3(3) . . ?
C12 C13 H13 119.3 . . ?
C14 C13 H13 119.3 . . ?
C15 C14 C13 120.0(3) . . ?
C15 C14 H14 120.0 . . ?
C13 C14 H14 120.0 . . ?
C14 C15 C16 119.5(3) . . ?
C14 C15 H15 120.2 . . ?
C16 C15 H15 120.2 . . ?
C15 C16 C17 121.3(3) . . ?
C15 C16 H16 119.4 . . ?
C17 C16 H16 119.4 . . ?
C12 C17 C16 120.1(3) . . ?
C12 C17 H17 120.0 . . ?
C16 C17 H17 120.0 . . ?
Si1 C18 H18A 109.5 . . ?
Si1 C18 H18B 109.5 . . ?
H18A C18 H18B 109.5 . . ?
Si1 C18 H18C 109.5 . . ?
H18A C18 H18C 109.5 . . ?
H18B C18 H18C 109.5 . . ?
Si1 C19 H19A 109.5 . . ?
Si1 C19 H19B 109.5 . . ?
H19A C19 H19B 109.5 . . ?
Si1 C19 H19C 109.5 . . ?
H19A C19 H19C 109.5 . . ?
H19B C19 H19C 109.5 . . ?
C21 C20 C23 107.4(3) . . ?
C21 C20 C22 108.7(3) . . ?
C23 C20 C22 108.7(3) . . ?
C21 C20 Si1 110.59(18) . . ?
C23 C20 Si1 111.9(2) . . ?
C22 C20 Si1 109.6(2) . . ?
C20 C21 H21A 109.5 . . ?
C20 C21 H21B 109.5 . . ?
H21A C21 H21B 109.5 . . ?
C20 C21 H21C 109.5 . . ?
H21A C21 H21C 109.5 . . ?
H21B C21 H21C 109.5 . . ?
C20 C22 H22A 109.5 . . ?
C20 C22 H22B 109.5 . . ?
H22A C22 H22B 109.5 . . ?
C20 C22 H22C 109.5 . . ?
H22A C22 H22C 109.5 . . ?
H22B C22 H22C 109.5 . . ?
C20 C23 H23A 109.5 . . ?
C20 C23 H23B 109.5 . . ?
H23A C23 H23B 109.5 . . ?
C20 C23 H23C 109.5 . . ?
H23A C23 H23C 109.5 . . ?
H23B C23 H23C 109.5 . . ?
C28 C27 C29 108.4(3) . . ?
C28 C27 C26 114.7(3) . . ?
C29 C27 C26 110.1(4) . . ?
C28 C27 Si2 107.8(3) . . ?
C29 C27 Si2 108.7(3) . . ?
C26 C27 Si2 107.0(2) . . ?

loop_
_geom_bond_atom_site_label_1
_geom_bond_atom_site_label_2
_geom_bond_distance
_geom_bond_site_symmetry_2
_geom_bond_publ_flag
Si1 C19 1.857(3) . ?
Si1 C18 1.864(3) . ?
Si1 C1 1.899(2) . ?
Si1 C20 1.901(3) . ?
Si2 C25 1.829(3) . ?
Si2 C27 1.876(4) . ?
Si2 C24 1.882(3) . ?
Si2 C4 1.896(3) . ?
Si2' C4 1.909(5) . ?
O1 C5 1.442(3) . ?
O1 H1 0.8200 . ?
C1 C2 1.318(4) . ?
C1 C5 1.533(3) . ?
C2 C3 1.257(4) . ?
C3 C4 1.309(4) . ?
C4 H4 0.94(3) . ?
C5 C12 1.523(3) . ?
C5 C6 1.533(4) . ?
C6 C11 1.380(4) . ?
C6 C7 1.382(4) . ?
C7 C8 1.372(4) . ?
C7 H7 0.9300 . ?
C8 C9 1.365(5) . ?
C8 H8 0.9300 . ?
C9 C10 1.349(5) . ?
C9 H9 0.9300 . ?
C10 C11 1.385(4) . ?
C10 H10 0.9300 . ?
C11 H11 0.9300 . ?
C12 C17 1.377(4) . ?
C12 C13 1.381(4) . ?
C13 C14 1.394(4) . ?
C13 H13 0.9300 . ?
C14 C15 1.349(5) . ?
C14 H14 0.9300 . ?
C15 C16 1.364(5) . ?
C15 H15 0.9300 . ?
C16 C17 1.386(4) . ?
C16 H16 0.9300 . ?
C17 H17 0.9300 . ?
C18 H18A 0.9600 . ?
C18 H18B 0.9600 . ?
C18 H18C 0.9600 . ?
C19 H19A 0.9600 . ?
C19 H19B 0.9600 . ?
C19 H19C 0.9600 . ?
C20 C21 1.517(4) . ?
C20 C23 1.524(4) . ?
C20 C22 1.534(4) . ?
C21 H21A 0.9600 . ?
C21 H21B 0.9600 . ?
C21 H21C 0.9600 . ?
C22 H22A 0.9600 . ?
C22 H22B 0.9600 . ?
C22 H22C 0.9600 . ?
C23 H23A 0.9600 . ?
C23 H23B 0.9600 . ?
C23 H23C 0.9600 . ?
C24 H24A 0.9600 . ?
C24 H24B 0.9600 . ?
C24 H24C 0.9600 . ?
C25 H25A 0.9600 . ?
C25 H25B 0.9600 . ?
C25 H25C 0.9600 . ?
C26 C27 1.619(5) . ?
C26 H26A 0.9600 . ?
C26 H26B 0.9600 . ?
C26 H26C 0.9600 . ?
C28 C27 1.537(5) . ?
C28 H28A 0.9600 . ?
C28 H28B 0.9600 . ?
C28 H28C 0.9600 . ?
C27 C29 1.544(5) . ?
C29 H29A 0.9600 . ?
C29 H29B 0.9600 . ?
C29 H29C 0.9600 . ?

loop_
_geom_hbond_atom_site_label_D
_geom_hbond_atom_site_label_H
_geom_hbond_atom_site_label_A
_geom_hbond_distance_DH
_geom_hbond_distance_HA
_geom_hbond_distance_DA
_geom_hbond_angle_DHA
_geom_hbond_site_symmetry_A
O1 H1 O1 0.82 2.27 2.898(4) 133.8 2_655

loop_
_geom_torsion_atom_site_label_1
_geom_torsion_atom_site_label_2
_geom_torsion_atom_site_label_3
_geom_torsion_atom_site_label_4
_geom_torsion
_geom_torsion_site_symmetry_1
_geom_torsion_site_symmetry_2
_geom_torsion_site_symmetry_3
_geom_torsion_site_symmetry_4
_geom_torsion_publ_flag
C19 Si1 C1 C2 164.8(2) . . . . ?
C18 Si1 C1 C2 46.5(2) . . . . ?
C20 Si1 C1 C2 -73.3(2) . . . . ?
C19 Si1 C1 C5 -10.8(2) . . . . ?
C18 Si1 C1 C5 -129.1(2) . . . . ?
C20 Si1 C1 C5 111.1(2) . . . . ?
C5 C1 C2 C3 174(3) . . . . ?
Si1 C1 C2 C3 -2(4) . . . . ?
C1 C2 C3 C4 21(45) . . . . ?
C2 C3 C4 Si2 -12(43) . . . . ?
C2 C3 C4 Si2' -45(43) . . . . ?
C25 Si2 C4 C3 80.6(3) . . . . ?
C27 Si2 C4 C3 -159.9(3) . . . . ?
C24 Si2 C4 C3 -42.7(3) . . . . ?
C25 Si2 C4 Si2' -170.3(3) . . . . ?
C27 Si2 C4 Si2' -50.7(3) . . . . ?
C24 Si2 C4 Si2' 66.5(3) . . . . ?
C2 C1 C5 O1 138.7(2) . . . . ?
Si1 C1 C5 O1 -45.8(2) . . . . ?
C2 C1 C5 C12 -105.2(3) . . . . ?
Si1 C1 C5 C12 70.3(2) . . . . ?
C2 C1 C5 C6 20.3(3) . . . . ?
Si1 C1 C5 C6 -164.28(17) . . . . ?
O1 C5 C6 C11 119.7(3) . . . . ?
C12 C5 C6 C11 0.5(3) . . . . ?
C1 C5 C6 C11 -123.2(3) . . . . ?
O1 C5 C6 C7 -55.0(3) . . . . ?
C12 C5 C6 C7 -174.2(2) . . . . ?
C1 C5 C6 C7 62.1(3) . . . . ?
C11 C6 C7 C8 -0.7(4) . . . . ?
C5 C6 C7 C8 174.3(3) . . . . ?
C6 C7 C8 C9 0.0(5) . . . . ?
C7 C8 C9 C10 0.5(6) . . . . ?
C8 C9 C10 C11 -0.3(6) . . . . ?
C7 C6 C11 C10 0.9(4) . . . . ?
C5 C6 C11 C10 -173.9(3) . . . . ?
C9 C10 C11 C6 -0.4(5) . . . . ?
O1 C5 C12 C17 -21.9(3) . . . . ?
C1 C5 C12 C17 -136.2(2) . . . . ?
C6 C5 C12 C17 97.1(3) . . . . ?
O1 C5 C12 C13 159.1(2) . . . . ?
C1 C5 C12 C13 44.8(3) . . . . ?
C6 C5 C12 C13 -81.9(3) . . . . ?
C17 C12 C13 C14 -0.5(4) . . . . ?
C5 C12 C13 C14 178.6(2) . . . . ?
C12 C13 C14 C15 1.2(5) . . . . ?
C13 C14 C15 C16 -1.1(5) . . . . ?
C14 C15 C16 C17 0.4(5) . . . . ?
C13 C12 C17 C16 -0.3(4) . . . . ?
C5 C12 C17 C16 -179.3(2) . . . . ?
C15 C16 C17 C12 0.3(5) . . . . ?
C19 Si1 C20 C21 68.3(3) . . . . ?
C18 Si1 C20 C21 -172.4(2) . . . . ?
C1 Si1 C20 C21 -55.4(3) . . . . ?
C19 Si1 C20 C23 -172.1(2) . . . . ?
C18 Si1 C20 C23 -52.8(3) . . . . ?
C1 Si1 C20 C23 64.2(3) . . . . ?
C19 Si1 C20 C22 -51.5(3) . . . . ?
C18 Si1 C20 C22 67.8(3) . . . . ?
C1 Si1 C20 C22 -175.1(2) . . . . ?
C25 Si2 C27 C28 55.0(3) . . . . ?
C24 Si2 C27 C28 177.0(2) . . . . ?
C4 Si2 C27 C28 -67.3(3) . . . . ?
C25 Si2 C27 C29 -62.3(3) . . . . ?
C24 Si2 C27 C29 59.7(3) . . . . ?
C4 Si2 C27 C29 175.4(3) . . . . ?
C25 Si2 C27 C26 178.8(3) . . . . ?
C24 Si2 C27 C26 -59.2(3) . . . . ?
C4 Si2 C27 C26 56.5(3) . . . . ?
